data_2243352
loop_
_publ_author_name
'Sebbar, Ghizlane'
'Mohamed, Ellouz'
'H\"okelek, Tuncer'
'Mague, Joel T.'
'Sebbar, Nada Kheira'
'Essassi, El Mokhtar'
'Belkadi, Bouchra'

_publ_section_title
;
 Crystal structure, Hirshfeld surface analysis and interaction energy, DFT
 and antibacterial activity studies of ethyl
 2-[(2<i>Z</i>)-2-(2-chlorobenzylidene)-3-oxo-3,4-dihydro-2<i>H</i>-1,4-benzothiazin-4-yl]acetate
;
_journal_coeditor_code LH5950
_journal_issue 5
_journal_name_full 'Acta Crystallographica Section E'
_journal_page_first 629
_journal_page_last 636
_journal_paper_doi 10.1107/S2056989020004119
_journal_volume 76
_journal_year 2020
_chemical_formula_iupac 'C19 H16 Cl N O3 S'
_chemical_formula_moiety 'C19 H16 Cl N O3 S'
_chemical_formula_sum 'C19 H16 Cl N O3 S'
_chemical_formula_weight 373.84
_chemical_name_systematic
;
Ethyl
2-[(2<i>Z</i>)-2-(2-chlorobenzylidene)-3-oxo-3,4-dihydro-2<i>H</i>-\
1,4-benzothiazin-4-yl]acetate
;
_space_group_crystal_system monoclinic
_space_group_IT_number 14
_space_group_name_Hall '-P 2ybc'
_space_group_name_H-M_alt 'P 1 21/c 1'
_atom_sites_solution_hydrogens difmap
_atom_sites_solution_primary 'dual space'
_atom_sites_solution_secondary difmap
_audit_creation_method SHELXL-2018/3
_cell_angle_alpha 90
_cell_angle_beta 105.1050(10)
_cell_angle_gamma 90
_cell_formula_units_Z 4
_cell_length_a 11.6882(2)
_cell_length_b 9.0903(2)
_cell_length_c 16.9533(3)
_cell_measurement_reflns_used 9820
_cell_measurement_temperature 150.(2)
_cell_measurement_theta_max 74.5619
_cell_measurement_theta_min 3.9174
_cell_volume 1739.04(6)
_computing_cell_refinement
;
<i>SAINT</i> (Bruker, 2016)
;
_computing_data_collection
;
<i>APEX3</i> (Bruker, 2016)
;
_computing_data_reduction
;
<i>SAINT</i> (Bruker, 2016), <i>CELL_NOW</i> (Sheldrick, 2008a)
;
_computing_molecular_graphics
;
<i>DIAMOND</i> (Brandenburg & Putz, 2012)
;
_computing_publication_material
;
<i>SHELXTL</i> (Sheldrick, 2008<i>b</i>)
;
_computing_structure_refinement
;
<i>SHELXL2018</i> (Sheldrick, 2015<i>b</i>)
;
_computing_structure_solution
;
<i>SHELXT</i> (Sheldrick, 2015<i>a</i>)
;
_diffrn_ambient_temperature 150(2)
_diffrn_detector_area_resol_mean 10.4167
_diffrn_measured_fraction_theta_full 0.993
_diffrn_measured_fraction_theta_max 0.981
_diffrn_measurement_device_type 'Bruker D8 VENTURE PHOTON 100 CMOS'
_diffrn_measurement_method '\w scans'
_diffrn_radiation_monochromator mirror
_diffrn_radiation_type CuK\a
_diffrn_radiation_wavelength 1.54178
_diffrn_reflns_av_R_equivalents 0.0319
_diffrn_reflns_av_unetI/netI 0.0479
_diffrn_reflns_limit_h_max 13
_diffrn_reflns_limit_h_min -14
_diffrn_reflns_limit_k_max 10
_diffrn_reflns_limit_k_min -11
_diffrn_reflns_limit_l_max 21
_diffrn_reflns_limit_l_min -21
_diffrn_reflns_number 25761
_diffrn_reflns_theta_full 70.000
_diffrn_reflns_theta_max 74.554
_diffrn_reflns_theta_min 3.917
_diffrn_source 'INCOATEC I\mS micro--focus source'
_exptl_absorpt_coefficient_mu 3.223
_exptl_absorpt_correction_T_max 0.72
_exptl_absorpt_correction_T_min 0.57
_exptl_absorpt_correction_type multi-scan
_exptl_absorpt_process_details
;
(<i>TWINABS</i>; Sheldrick, 2009)
;
_exptl_crystal_colour colourless
_exptl_crystal_density_diffrn 1.428
_exptl_crystal_density_method 'not measured'
_exptl_crystal_description block
_exptl_crystal_F_000 776
_exptl_crystal_size_max 0.193
_exptl_crystal_size_mid 0.151
_exptl_crystal_size_min 0.109
_refine_diff_density_max 0.723
_refine_diff_density_min -0.804
_refine_ls_extinction_coef 0.0032(6)
_refine_ls_extinction_expression Fc^*^=kFc[1+0.001xFc^2^\l^3^/sin(2\q)]^-1/4^
_refine_ls_extinction_method
;
<i>SHELXL2018/1</i> (Sheldrick, 2015<i>b</i>)
;
_refine_ls_goodness_of_fit_ref 1.025
_refine_ls_hydrogen_treatment refall
_refine_ls_matrix_type full
_refine_ls_number_parameters 292
_refine_ls_number_reflns 25761
_refine_ls_number_restraints 0
_refine_ls_restrained_S_all 1.025
_refine_ls_R_factor_all 0.0480
_refine_ls_R_factor_gt 0.0394
_refine_ls_shift/su_max 0.000
_refine_ls_shift/su_mean 0.000
_refine_ls_structure_factor_coef Fsqd
_refine_ls_weighting_details 'w=1/[\s^2^(Fo^2^)+(0.0405P)^2^+0.4043P] where P=(Fo^2^+2Fc^2^)/3'
_refine_ls_weighting_scheme calc
_refine_ls_wR_factor_gt 0.0953
_refine_ls_wR_factor_ref 0.1014
_reflns_number_gt 21950
_reflns_number_total 25761
_reflns_threshold_expression 'I > 2\s(I)'
_cod_data_source_file lh5950sup1.cif
_cod_data_source_block I
_cod_original_sg_symbol_H-M 'P 21/c'
_cod_database_code 2243352
_shelx_space_group_comment
;
The symmetry employed for this shelxl refinement is uniquely defined
by the following loop, which should always be used as a source of
symmetry information in preference to the above space-group names.
They are only intended as comments.
;
_shelx_estimated_absorpt_t_min 0.575
_shelx_estimated_absorpt_t_max 0.720

loop_
_space_group_symop_operation_xyz
'x, y, z'
'-x, y+1/2, -z+1/2'
'-x, -y, -z'
'x, -y-1/2, z-1/2'

loop_
_atom_site_type_symbol
_atom_site_label
_atom_site_fract_x
_atom_site_fract_y
_atom_site_fract_z
_atom_site_U_iso_or_equiv
_atom_site_adp_type
_atom_site_calc_flag
_atom_site_occupancy
_atom_site_disorder_assembly
_atom_site_disorder_group
Cl Cl1 0.50488(5) 0.51497(7) 0.19568(3) 0.03952(18) Uani d 1 . .
S S1 0.44083(4) 0.78070(6) 0.47131(3) 0.02735(16) Uani d 1 . .
O O1 0.31103(13) 0.39288(15) 0.41536(8) 0.0264(3) Uani d 1 . .
O O2 0.05392(14) 0.49512(17) 0.29883(9) 0.0341(4) Uani d 1 . .
O O3 -0.04896(13) 0.37965(16) 0.37586(9) 0.0306(3) Uani d 1 . .
N N1 0.21745(14) 0.60019(17) 0.43805(10) 0.0223(3) Uani d 1 . .
C C1 0.19875(18) 0.7541(2) 0.42964(11) 0.0216(4) Uani d 1 . .
C C2 0.08488(19) 0.8137(2) 0.40863(13) 0.0272(4) Uani d 1 . .
H H2 0.019(2) 0.750(3) 0.3964(15) 0.032(6) Uiso d 1 . .
C C3 0.0683(2) 0.9646(2) 0.40245(13) 0.0299(5) Uani d 1 . .
H H3 -0.010(3) 1.002(3) 0.3866(16) 0.038(7) Uiso d 1 . .
C C4 0.1643(2) 1.0587(2) 0.41608(13) 0.0294(5) Uani d 1 . .
H H4 0.152(3) 1.159(3) 0.4110(17) 0.045(7) Uiso d 1 . .
C C5 0.2778(2) 1.0009(2) 0.43568(13) 0.0274(4) Uani d 1 . .
H H5 0.345(2) 1.066(3) 0.4429(15) 0.033(6) Uiso d 1 . .
C C6 0.29556(17) 0.8496(2) 0.44327(11) 0.0228(4) Uani d 1 . .
C C7 0.41573(18) 0.6168(2) 0.41447(11) 0.0224(4) Uani d 1 . .
C C8 0.31254(18) 0.5270(2) 0.42214(11) 0.0214(4) Uani d 1 . .
C C9 0.48358(18) 0.5650(2) 0.36782(12) 0.0239(4) Uani d 1 . .
H H9 0.461(2) 0.474(3) 0.3411(15) 0.030(6) Uiso d 1 . .
C C10 0.58341(18) 0.6384(2) 0.34694(12) 0.0230(4) Uani d 1 . .
C C11 0.59934(19) 0.6260(2) 0.26787(12) 0.0266(4) Uani d 1 . .
C C12 0.6869(2) 0.7022(2) 0.24392(13) 0.0308(5) Uani d 1 . .
H H12 0.693(2) 0.689(3) 0.1896(16) 0.039(7) Uiso d 1 . .
C C13 0.7644(2) 0.7914(2) 0.29922(13) 0.0316(5) Uani d 1 . .
H H13 0.826(3) 0.842(3) 0.2818(17) 0.042(7) Uiso d 1 . .
C C14 0.75389(19) 0.8019(2) 0.37885(13) 0.0281(4) Uani d 1 . .
H H14 0.808(2) 0.863(3) 0.4187(16) 0.037(7) Uiso d 1 . .
C C15 0.66479(18) 0.7271(2) 0.40190(12) 0.0255(4) Uani d 1 . .
H H15 0.659(2) 0.733(2) 0.4564(15) 0.027(6) Uiso d 1 . .
C C16 0.11979(18) 0.5077(2) 0.44607(12) 0.0235(4) Uani d 1 . .
H H16A 0.151(2) 0.421(3) 0.4763(15) 0.029(6) Uiso d 1 . .
H H16B 0.077(2) 0.556(3) 0.4769(14) 0.026(6) Uiso d 1 . .
C C17 0.03970(18) 0.4622(2) 0.36420(12) 0.0244(4) Uani d 1 . .
C C18 -0.1348(2) 0.3263(3) 0.30254(15) 0.0386(5) Uani d 1 . .
H H18A -0.092(3) 0.255(3) 0.2763(18) 0.048(8) Uiso d 1 . .
H H18B -0.161(3) 0.410(3) 0.2641(19) 0.049(8) Uiso d 1 . .
C C19 -0.2350(3) 0.2585(4) 0.3297(2) 0.0509(7) Uani d 1 . .
H H19A -0.205(3) 0.173(3) 0.370(2) 0.054(8) Uiso d 1 . .
H H19B -0.289(3) 0.220(4) 0.283(2) 0.069(10) Uiso d 1 . .
H H19C -0.274(3) 0.331(4) 0.359(2) 0.061(9) Uiso d 1 . .

loop_
_atom_site_aniso_label
_atom_site_aniso_U_11
_atom_site_aniso_U_22
_atom_site_aniso_U_33
_atom_site_aniso_U_12
_atom_site_aniso_U_13
_atom_site_aniso_U_23
Cl1 0.0417(4) 0.0478(3) 0.0343(3) -0.0153(2) 0.0194(2) -0.0140(2)
S1 0.0165(3) 0.0318(3) 0.0341(3) -0.00303(19) 0.0072(2) -0.0083(2)
O1 0.0279(8) 0.0251(7) 0.0300(7) -0.0012(6) 0.0143(6) 0.0008(5)
O2 0.0335(9) 0.0442(9) 0.0270(7) -0.0083(7) 0.0122(7) 0.0003(6)
O3 0.0253(8) 0.0361(8) 0.0318(7) -0.0111(6) 0.0100(6) -0.0034(6)
N1 0.0180(8) 0.0251(8) 0.0265(8) -0.0032(6) 0.0104(7) 0.0002(6)
C1 0.0196(10) 0.0247(9) 0.0226(8) -0.0025(8) 0.0093(8) -0.0020(7)
C2 0.0178(10) 0.0308(10) 0.0340(10) -0.0033(8) 0.0086(8) -0.0031(8)
C3 0.0215(11) 0.0327(11) 0.0357(11) 0.0027(9) 0.0080(9) -0.0027(9)
C4 0.0296(12) 0.0246(10) 0.0357(11) 0.0008(9) 0.0117(9) -0.0024(8)
C5 0.0238(11) 0.0282(10) 0.0323(10) -0.0061(8) 0.0108(9) -0.0064(8)
C6 0.0170(10) 0.0287(10) 0.0241(9) -0.0019(8) 0.0083(8) -0.0036(7)
C7 0.0190(10) 0.0253(9) 0.0236(9) -0.0012(7) 0.0072(8) 0.0016(7)
C8 0.0200(10) 0.0274(10) 0.0184(8) -0.0010(8) 0.0076(7) 0.0006(7)
C9 0.0217(10) 0.0254(10) 0.0262(9) -0.0004(8) 0.0094(8) 0.0020(8)
C10 0.0191(10) 0.0252(9) 0.0275(9) 0.0040(7) 0.0111(8) 0.0039(7)
C11 0.0243(11) 0.0282(10) 0.0300(10) 0.0001(8) 0.0121(9) -0.0012(8)
C12 0.0313(12) 0.0368(12) 0.0298(10) -0.0013(9) 0.0177(9) 0.0006(9)
C13 0.0249(11) 0.0386(12) 0.0359(11) -0.0044(9) 0.0164(9) 0.0038(9)
C14 0.0181(10) 0.0374(11) 0.0296(10) -0.0027(9) 0.0072(8) 0.0006(9)
C15 0.0196(10) 0.0333(10) 0.0248(9) 0.0022(8) 0.0083(8) 0.0038(8)
C16 0.0208(10) 0.0267(10) 0.0268(9) -0.0039(8) 0.0129(8) 0.0003(8)
C17 0.0212(10) 0.0239(9) 0.0307(10) -0.0017(8) 0.0114(8) -0.0017(8)
C18 0.0306(13) 0.0435(13) 0.0387(12) -0.0113(11) 0.0033(10) -0.0085(11)
C19 0.0319(15) 0.0561(17) 0.0614(17) -0.0187(13) 0.0065(14) -0.0055(15)

loop_
_atom_type_symbol
_atom_type_description
_atom_type_scat_dispersion_real
_atom_type_scat_dispersion_imag
_atom_type_scat_source
C C 0.0181 0.0091 'International Tables Vol C Tables 4.2.6.8 and 6.1.1.4'
H H 0.0000 0.0000 'International Tables Vol C Tables 4.2.6.8 and 6.1.1.4'
Cl Cl 0.3639 0.7018 'International Tables Vol C Tables 4.2.6.8 and 6.1.1.4'
N N 0.0311 0.0180 'International Tables Vol C Tables 4.2.6.8 and 6.1.1.4'
O O 0.0492 0.0322 'International Tables Vol C Tables 4.2.6.8 and 6.1.1.4'
S S 0.3331 0.5567 'International Tables Vol C Tables 4.2.6.8 and 6.1.1.4'

loop_
_geom_angle_atom_site_label_1
_geom_angle_atom_site_label_2
_geom_angle_atom_site_label_3
_geom_angle_site_symmetry_1
_geom_angle_site_symmetry_3
_geom_angle
_geom_angle_publ_flag
C6 S1 C7 . . 98.19(9) ?
C17 O3 C18 . . 116.60(16) ?
C8 N1 C1 . . 124.52(15) ?
C8 N1 C16 . . 115.56(16) ?
C1 N1 C16 . . 118.47(16) ?
C2 C1 C6 . . 118.60(18) ?
C2 C1 N1 . . 121.41(17) ?
C6 C1 N1 . . 120.00(17) ?
C3 C2 C1 . . 120.63(19) ?
C3 C2 H2 . . 120.0(15) ?
C1 C2 H2 . . 119.4(15) ?
C4 C3 C2 . . 120.6(2) ?
C4 C3 H3 . . 120.2(16) ?
C2 C3 H3 . . 119.2(16) ?
C3 C4 C5 . . 119.4(2) ?
C3 C4 H4 . . 120.0(18) ?
C5 C4 H4 . . 120.6(18) ?
C4 C5 C6 . . 120.5(2) ?
C4 C5 H5 . . 119.4(15) ?
C6 C5 H5 . . 120.1(15) ?
C5 C6 C1 . . 120.27(18) ?
C5 C6 S1 . . 119.21(15) ?
C1 C6 S1 . . 120.51(15) ?
C9 C7 C8 . . 118.34(17) ?
C9 C7 S1 . . 125.50(16) ?
C8 C7 S1 . . 116.11(14) ?
O1 C8 N1 . . 120.36(17) ?
O1 C8 C7 . . 121.99(17) ?
N1 C8 C7 . . 117.64(16) ?
C7 C9 C10 . . 127.75(19) ?
C7 C9 H9 . . 116.7(15) ?
C10 C9 H9 . . 115.3(15) ?
C15 C10 C11 . . 116.42(18) ?
C15 C10 C9 . . 123.16(17) ?
C11 C10 C9 . . 120.39(18) ?
C12 C11 C10 . . 122.19(19) ?
C12 C11 Cl1 . . 117.82(16) ?
C10 C11 Cl1 . . 119.98(16) ?
C11 C12 C13 . . 119.92(19) ?
C11 C12 H12 . . 118.0(16) ?
C13 C12 H12 . . 122.0(16) ?
C12 C13 C14 . . 119.4(2) ?
C12 C13 H13 . . 118.8(16) ?
C14 C13 H13 . . 121.8(16) ?
C15 C14 C13 . . 120.3(2) ?
C15 C14 H14 . . 119.2(16) ?
C13 C14 H14 . . 120.5(16) ?
C14 C15 C10 . . 121.74(18) ?
C14 C15 H15 . . 120.3(15) ?
C10 C15 H15 . . 118.0(15) ?
N1 C16 C17 . . 112.65(16) ?
N1 C16 H16A . . 109.1(15) ?
C17 C16 H16A . . 109.0(14) ?
N1 C16 H16B . . 109.1(15) ?
C17 C16 H16B . . 110.8(15) ?
H16A C16 H16B . . 106(2) ?
O2 C17 O3 . . 125.18(19) ?
O2 C17 C16 . . 125.21(18) ?
O3 C17 C16 . . 109.61(16) ?
O3 C18 C19 . . 107.0(2) ?
O3 C18 H18A . . 106.6(17) ?
C19 C18 H18A . . 113.0(17) ?
O3 C18 H18B . . 109.1(17) ?
C19 C18 H18B . . 112.6(18) ?
H18A C18 H18B . . 108(2) ?
C18 C19 H19A . . 111.0(18) ?
C18 C19 H19B . . 108(2) ?
H19A C19 H19B . . 109(3) ?
C18 C19 H19C . . 112.1(19) ?
H19A C19 H19C . . 107(2) ?
H19B C19 H19C . . 111(3) ?

loop_
_geom_bond_atom_site_label_1
_geom_bond_atom_site_label_2
_geom_bond_site_symmetry_2
_geom_bond_distance
_geom_bond_publ_flag
Cl1 C11 . 1.741(2) ?
S1 C6 . 1.755(2) ?
S1 C7 . 1.757(2) ?
O1 C8 . 1.224(2) ?
O2 C17 . 1.200(2) ?
O3 C17 . 1.335(2) ?
O3 C18 . 1.462(3) ?
N1 C8 . 1.381(2) ?
N1 C1 . 1.417(2) ?
N1 C16 . 1.452(2) ?
C1 C2 . 1.395(3) ?
C1 C6 . 1.397(3) ?
C2 C3 . 1.386(3) ?
C2 H2 . 0.95(3) ?
C3 C4 . 1.382(3) ?
C3 H3 . 0.94(3) ?
C4 C5 . 1.384(3) ?
C4 H4 . 0.93(3) ?
C5 C6 . 1.392(3) ?
C5 H5 . 0.96(3) ?
C7 C9 . 1.343(3) ?
C7 C8 . 1.490(3) ?
C9 C10 . 1.465(3) ?
C9 H9 . 0.95(2) ?
C10 C15 . 1.401(3) ?
C10 C11 . 1.405(3) ?
C11 C12 . 1.382(3) ?
C12 C13 . 1.383(3) ?
C12 H12 . 0.95(3) ?
C13 C14 . 1.390(3) ?
C13 H13 . 0.96(3) ?
C14 C15 . 1.382(3) ?
C14 H14 . 0.97(3) ?
C15 H15 . 0.95(2) ?
C16 C17 . 1.515(3) ?
C16 H16A . 0.96(3) ?
C16 H16B . 0.92(3) ?
C18 C19 . 1.498(4) ?
C18 H18A . 0.99(3) ?
C18 H18B . 1.00(3) ?
C19 H19A . 1.03(3) ?
C19 H19B . 0.94(4) ?
C19 H19C . 1.00(4) ?

loop_
_geom_contact_atom_site_label_1
_geom_contact_atom_site_label_2
_geom_contact_distance
_geom_contact_site_symmetry_1
_geom_contact_site_symmetry_2
_geom_contact_publ_flag
Cl1 C14 3.5363(9) . 2_645 yes
Cl1 S1 3.7268(3) . 2_645 yes
Cl1 C10 3.5940(7) . 2_645 yes
Cl1 C15 3.4359(7) . 2_645 yes
Cl1 H9 2.674(8) . . yes
S1 N1 3.0100(6) . . yes
S1 C15 3.1748(8) . . yes
S1 O1 3.4189(6) . 3_666 yes
S1 H15 2.660(10) . . yes
S1 H5 2.906(9) . 3_676 yes
O1 C17 3.1263(9) . . yes
O1 C12 3.2141(10) . 2_645 yes
O1 C15 3.2268(8) . 3_666 yes
O2 N1 2.7902(7) . . yes
O2 C8 3.2091(9) . . yes
O2 C1 3.3715(8) . . yes
O2 C3 3.3498(10) . 2_545 yes
O2 C2 3.4103(9) . . yes
O1 H9 2.516(9) . . yes
O1 H16A 2.376(9) . . yes
O1 H4 2.806(11) . 1_545 yes
O1 H12 2.560(9) . 2_645 yes
O1 H15 2.400(8) . 3_666 yes
O2 H18B 2.545(11) . . yes
O2 H13 2.606(10) . 2_645 yes
O2 H18A 2.74(3) . . yes
O3 H16B 2.666(8) . 3_566 yes
C2 C17 3.2932(10) . . yes
C4 C14 3.5882(12) . 3_676 yes
C2 H16B 2.621(8) . . yes
C4 H14 2.826(10) . 3_676 yes
C4 H12 2.993(10) . 2_655 yes
C5 H12 2.817(10) . 2_655 yes
C7 H15 2.937(9) . . yes
C15 H16A 2.900(9) . 3_666 yes
C16 H16B 2.987(9) . 3_566 yes
C16 H2 2.538(9) . . yes
C17 H2 2.696(9) . . yes
H2 H16B 2.223(12) . . yes
H5 H12 2.444(13) . 2_655 yes
H5 H15 2.509(12) . 3_676 yes
H16B H16B 2.381(13) . 3_566 yes

loop_
_geom_hbond_atom_site_label_D
_geom_hbond_atom_site_label_H
_geom_hbond_atom_site_label_A
_geom_hbond_site_symmetry_A
_geom_hbond_distance_DH
_geom_hbond_distance_HA
_geom_hbond_distance_DA
_geom_hbond_angle_DHA
_geom_hbond_publ_flag
C12 H12 O1 2_655 0.95(3) 2.56(3) 3.214(2) 126(2) yes
C15 H15 O1 3_666 0.95(2) 2.40(2) 3.227(2) 145.8(15) yes

loop_
_geom_torsion_atom_site_label_1
_geom_torsion_atom_site_label_2
_geom_torsion_atom_site_label_3
_geom_torsion_atom_site_label_4
_geom_torsion_site_symmetry_1
_geom_torsion_site_symmetry_2
_geom_torsion_site_symmetry_3
_geom_torsion_site_symmetry_4
_geom_torsion
_geom_torsion_publ_flag
C8 N1 C1 C2 . . . . 149.38(19) ?
C16 N1 C1 C2 . . . . -16.2(3) ?
C8 N1 C1 C6 . . . . -31.3(3) ?
C16 N1 C1 C6 . . . . 163.13(17) ?
C6 C1 C2 C3 . . . . -0.8(3) ?
N1 C1 C2 C3 . . . . 178.55(18) ?
C1 C2 C3 C4 . . . . 0.8(3) ?
C2 C3 C4 C5 . . . . 0.3(3) ?
C3 C4 C5 C6 . . . . -1.3(3) ?
C4 C5 C6 C1 . . . . 1.2(3) ?
C4 C5 C6 S1 . . . . -178.03(16) ?
C2 C1 C6 C5 . . . . -0.2(3) ?
N1 C1 C6 C5 . . . . -179.53(17) ?
C2 C1 C6 S1 . . . . 179.07(15) ?
N1 C1 C6 S1 . . . . -0.3(2) ?
C7 S1 C6 C5 . . . . -146.23(16) ?
C7 S1 C6 C1 . . . . 34.53(17) ?
C6 S1 C7 C9 . . . . 134.12(18) ?
C6 S1 C7 C8 . . . . -48.28(16) ?
C1 N1 C8 O1 . . . . -165.71(18) ?
C16 N1 C8 O1 . . . . 0.3(3) ?
C1 N1 C8 C7 . . . . 14.8(3) ?
C16 N1 C8 C7 . . . . -179.20(16) ?
C9 C7 C8 O1 . . . . 27.9(3) ?
S1 C7 C8 O1 . . . . -149.91(15) ?
C9 C7 C8 N1 . . . . -152.68(18) ?
S1 C7 C8 N1 . . . . 29.5(2) ?
C8 C7 C9 C10 . . . . 175.30(18) ?
S1 C7 C9 C10 . . . . -7.1(3) ?
C7 C9 C10 C15 . . . . 37.4(3) ?
C7 C9 C10 C11 . . . . -140.4(2) ?
C15 C10 C11 C12 . . . . -2.9(3) ?
C9 C10 C11 C12 . . . . 175.1(2) ?
C15 C10 C11 Cl1 . . . . 178.57(15) ?
C9 C10 C11 Cl1 . . . . -3.5(3) ?
C10 C11 C12 C13 . . . . 1.7(3) ?
Cl1 C11 C12 C13 . . . . -179.76(18) ?
C11 C12 C13 C14 . . . . 0.7(3) ?
C12 C13 C14 C15 . . . . -1.8(3) ?
C13 C14 C15 C10 . . . . 0.5(3) ?
C11 C10 C15 C14 . . . . 1.8(3) ?
C9 C10 C15 C14 . . . . -176.10(19) ?
C8 N1 C16 C17 . . . . -80.3(2) ?
C1 N1 C16 C17 . . . . 86.5(2) ?
C18 O3 C17 O2 . . . . -0.1(3) ?
C18 O3 C17 C16 . . . . -179.95(18) ?
N1 C16 C17 O2 . . . . 1.2(3) ?
N1 C16 C17 O3 . . . . -179.02(16) ?
C17 O3 C18 C19 . . . . -171.0(2) ?

_cod_database_fobs_code 2243352
